data_2005419
loop_
_publ_author_name
'Raju, K. V. N.'
'Krishnaiah, M.'
'Chen, Y.-S.'
'Rao, S. N.'
'Holt, E. M.'

_publ_section_title
;
 (<i>E</i>)-6-Chloro-3-[2-(4-chlorophenylsulfonyl)ethenyl]-4-chromanone,
 (<i>E</i>)-6-Bromo-3-[2-(4-bromophenylsulfonyl)ethenyl]-4-chromanone
 and
 (<i>E</i>)-3-[2-(4-Chlorophenylsulfonyl)ethenyl]-6-methoxy-4-chromanone
;
_journal_issue 9
_journal_name_full 'Acta Crystallographica Section C'
_journal_page_first 2212
_journal_page_last 2215
_journal_paper_doi 10.1107/S0108270196003563
_journal_volume 52
_journal_year 1996
_chemical_formula_moiety 'C18 H13 Cl1 O5 S1'
_chemical_formula_sum 'C18 H13 Cl O5 S'
_chemical_formula_weight 376.79
_chemical_melting_point .208E-206
_chemical_name_systematic
;
(E)-3-[2-(4-chlorophenylsulfonyl) ethenyl]-6-methoxy-4H-1-benzopyran-4-
one
;
_space_group_IT_number 15
_symmetry_cell_setting monoclinic
_symmetry_space_group_name_Hall '-C 2yc'
_symmetry_space_group_name_H-M 'C 1 2/c 1'
_cell_angle_alpha 90.00
_cell_angle_beta 106.62(3)
_cell_angle_gamma 90.00
_cell_formula_units_Z 8
_cell_length_a 39.053(13)
_cell_length_b 6.700(2)
_cell_length_c 13.471(5)
_cell_measurement_reflns_used 68
_cell_measurement_temperature 298
_cell_measurement_theta_max 12.465
_cell_measurement_theta_min 6.335
_cell_volume 3378(2)
_computing_cell_refinement XSCANS
_computing_data_collection 'XSCANS (Siemens, 1991)'
_computing_data_reduction XSCANS
_computing_molecular_graphics 'XP (Siemens, 1990)'
_computing_structure_refinement SHELXS86
_computing_structure_solution 'SHELXS86 (Sheldrick, 1990)'
_diffrn_ambient_temperature 298
_diffrn_measurement_device 'Syntex P4 four-circle'
_diffrn_measurement_method \q/2\q
_diffrn_radiation_monochromator 'highly oriented graphite crystal'
_diffrn_radiation_source 'fine-focus sealed tube'
_diffrn_radiation_type MoK\a
_diffrn_radiation_wavelength 0.71073
_diffrn_reflns_av_R_equivalents 0.088
_diffrn_reflns_limit_h_max 25
_diffrn_reflns_limit_h_min -25
_diffrn_reflns_limit_k_max 7
_diffrn_reflns_limit_k_min 0
_diffrn_reflns_limit_l_max 16
_diffrn_reflns_limit_l_min 0
_diffrn_reflns_number 2685
_diffrn_reflns_theta_max 24.99
_diffrn_reflns_theta_min 3.03
_diffrn_standards_decay_% 0.0001
_diffrn_standards_interval_time 97
_diffrn_standards_number 3
_exptl_absorpt_coefficient_mu 0.376
_exptl_absorpt_correction_type none
_exptl_crystal_colour colorless
_exptl_crystal_density_diffrn 1.482
_exptl_crystal_description cube
_exptl_crystal_F_000 1552
_exptl_crystal_size_max 0.2
_exptl_crystal_size_mid 0.2
_exptl_crystal_size_min 0.2
_refine_diff_density_max 0.335
_refine_diff_density_min -0.229
_refine_ls_extinction_method none
_refine_ls_goodness_of_fit_obs 1.14
_refine_ls_hydrogen_treatment
;H atoms positioned by idealized geometry. Riding model with fixed
isotropic displacement parameters.
;
_refine_ls_matrix_type full
_refine_ls_number_parameters 227
_refine_ls_number_reflns 2129
_refine_ls_R_factor_obs .0687
_refine_ls_shift/esd_max -0.001
_refine_ls_shift/esd_mean 0.000
_refine_ls_structure_factor_coef Fsqd
_refine_ls_weighting_scheme
;
calc w = 1/[\s^2^(F~o~^2^) + (0.0985P)^2^]
where P = (F~o~^2^ + 2F~c~^2^)/3
;
_refine_ls_wR_factor_obs .1612
_reflns_number_observed 2129
_reflns_number_total 2166
_reflns_observed_criterion F>2\s(F)
_cod_data_source_file pa1224.cif
_cod_data_source_block III
_cod_original_sg_symbol_H-M 'C 2/c'
_cod_original_formula_sum 'C18 H13 Cl1 O5 S1'
_cod_database_code 2005419

loop_
_symmetry_equiv_pos_as_xyz
'x, y, z'
'-x, y, -z+1/2'
'x+1/2, y+1/2, z'
'-x+1/2, y+1/2, -z+1/2'
'-x, -y, -z'
'x, -y, z-1/2'
'-x+1/2, -y+1/2, -z'
'x+1/2, -y+1/2, z-1/2'

loop_
_atom_site_aniso_label
_atom_site_aniso_U_11
_atom_site_aniso_U_22
_atom_site_aniso_U_33
_atom_site_aniso_U_12
_atom_site_aniso_U_13
_atom_site_aniso_U_23
Cl(2) 0.111(2) 0.130(2) 0.0790(12) 0.0447(12) 0.0241(12) -0.0158(15)
S(11) 0.095(2) 0.0592(12) 0.0517(9) 0.0127(9) 0.0123(9) 0.0003(11)
O(4) 0.114(5) 0.093(4) 0.041(2) 0.011(2) 0.012(2) -0.007(3)
O(3) 0.126(5) 0.041(3) 0.103(3) 0.019(2) 0.022(3) 0.012(3)
O(2) 0.104(5) 0.068(3) 0.088(3) 0.013(3) 0.001(3) -0.017(3)
O(1) 0.108(6) 0.058(3) 0.071(3) 0.006(2) 0.014(3) -0.016(4)
O(5) 0.087(6) 0.076(4) 0.131(5) -0.012(3) -0.010(4) 0.000(4)
C(4) 0.093(8) 0.069(6) 0.048(4) 0.003(4) 0.011(4) -0.024(5)
C(3) 0.072(8) 0.051(5) 0.056(4) 0.010(3) 0.022(4) -0.013(4)
C(2) 0.067(8) 0.075(6) 0.063(4) 0.015(4) 0.012(4) 0.000(5)
C(8') 0.100(9) 0.077(6) 0.036(3) 0.002(4) 0.013(4) -0.007(6)
C(8) 0.074(8) 0.083(6) 0.045(4) -0.006(4) 0.015(4) -0.032(5)
C(7) 0.107(8) 0.086(6) 0.048(4) -0.007(4) -0.001(4) -0.024(6)
C(6) 0.084(8) 0.077(6) 0.060(4) -0.006(4) -0.004(5) -0.017(6)
C(5) 0.113(9) 0.059(5) 0.066(4) -0.007(4) 0.006(5) -0.016(6)
C(4') 0.068(8) 0.066(5) 0.043(3) 0.002(3) 0.012(4) -0.005(5)
C(9) 0.075(8) 0.066(5) 0.054(4) 0.017(4) 0.020(4) 0.006(5)
C(10) 0.091(7) 0.056(4) 0.046(3) 0.012(3) 0.017(4) -0.008(4)
C(12) 0.092(6) 0.041(4) 0.046(3) 0.000(3) 0.009(4) 0.002(4)
C(17) 0.104(7) 0.055(4) 0.046(3) -0.007(3) 0.009(4) -0.006(4)
C(16) 0.103(8) 0.051(4) 0.063(4) 0.004(3) 0.021(4) -0.007(4)
C(15) 0.078(7) 0.075(5) 0.051(4) 0.009(4) 0.004(4) -0.001(4)
C(14) 0.100(8) 0.093(6) 0.041(4) -0.003(4) 0.013(4) 0.004(5)
C(13) 0.086(7) 0.050(4) 0.054(4) -0.002(3) 0.011(4) 0.008(4)
C(18) 0.102(10) 0.088(6) 0.117(6) -0.025(5) -0.006(6) -0.004(6)

loop_
_atom_site_label
_atom_site_occupancy
_atom_site_fract_x
_atom_site_fract_y
_atom_site_fract_z
_atom_site_U_iso_or_equiv
_atom_site_thermal_displace_type
_atom_site_calc_flag
_atom_site_refinement_flags
_atom_site_type_symbol
Cl(2) 1 0.23830(7) 0.5493(4) 0.32364(14) 0.1073(10) Uani d . Cl
S(11) 1 0.15766(6) 0.0501(3) 0.57523(12) 0.0705(7) Uani d . S
O(1) 1 -0.0019(2) -0.2031(7) 0.3675(3) 0.081(2) Uani d . O
O(2) 1 0.0473(2) 0.3347(8) 0.4357(3) 0.093(2) Uani d . O
O(3) 1 0.16347(15) -0.1597(6) 0.5627(3) 0.093(2) Uani d . O
O(4) 1 0.16636(14) 0.1322(7) 0.6790(3) 0.085(2) Uani d . O
O(5) 1 -0.0844(2) 0.4738(8) 0.2929(4) 0.106(2) Uani d . O
C(2) 1 0.0336(3) -0.1901(12) 0.4054(5) 0.069(2) Uani d . C
H(2') 1 0.0471(3) -0.3119(12) 0.4177(5) 0.080 Uiso d R H
C(3) 1 0.0519(2) -0.0168(10) 0.4321(5) 0.059(2) Uani d . C
C(4) 1 0.0325(2) 0.1718(12) 0.4158(4) 0.072(2) Uani d . C
C(4') 1 -0.0058(2) 0.1553(11) 0.3721(4) 0.060(2) Uani d . C
C(5) 1 -0.0286(3) 0.3209(11) 0.3507(5) 0.083(3) Uani d . C
H(5A) 1 -0.0185(3) 0.4516(11) 0.3675(5) 0.080 Uiso d R H
C(6) 1 -0.0652(3) 0.3014(13) 0.3104(5) 0.079(3) Uani d . C
C(7) 1 -0.0800(3) 0.1100(13) 0.2891(5) 0.085(3) Uani d . C
H(7A) 1 -0.1054(3) 0.0952(13) 0.2621(5) 0.080 Uiso d R H
C(8) 1 -0.0588(3) -0.0519(13) 0.3105(5) 0.068(2) Uani d . C
H(8A) 1 -0.0687(3) -0.1833(13) 0.2960(5) 0.080 Uiso d R H
C(8') 1 -0.0225(3) -0.0319(12) 0.3508(5) 0.072(2) Uani d . C
C(9) 1 0.0902(2) -0.0319(10) 0.4751(4) 0.065(2) Uani d . C
H(9A) 1 0.0999(2) -0.1641(10) 0.4769(4) 0.080 Uiso d R H
C(10) 1 0.1143(2) 0.1071(10) 0.5150(4) 0.065(2) Uani d . C
H(10A) 1 0.1068(2) 0.2440(10) 0.5094(4) 0.080 Uiso d R H
C(12) 1 0.1819(2) 0.1868(9) 0.5061(4) 0.062(2) Uani d . C
C(13) 1 0.1888(2) 0.1053(10) 0.4194(4) 0.065(2) Uani d . C
H(13A) 1 0.1818(2) -0.0291(10) 0.3985(4) 0.080 Uiso d R H
C(14) 1 0.2065(2) 0.2173(12) 0.3639(4) 0.080(2) Uani d . C
H(14A) 1 0.2117(2) 0.1622(12) 0.3039(4) 0.080 Uiso d R H
C(15) 1 0.2169(2) 0.4099(11) 0.3941(5) 0.071(2) Uani d . C
C(16) 1 0.2097(2) 0.4904(10) 0.4793(5) 0.073(2) Uani d . C
H(16A) 1 0.2172(2) 0.6242(10) 0.5002(5) 0.080 Uiso d R H
C(17) 1 0.1917(2) 0.3814(9) 0.5348(4) 0.071(2) Uani d . C
H(17A) 1 0.1861(2) 0.4406(9) 0.5931(4) 0.080 Uiso d R H
C(18) 1 -0.1222(3) 0.4625(12) 0.2469(6) 0.110(3) Uani d . C
H(18C) 1 -0.1325(3) 0.5938(12) 0.2386(6) 0.080 Uiso d R H
H(18B) 1 -0.1275(3) 0.3979(12) 0.1807(6) 0.080 Uiso d R H
H(18A) 1 -0.1321(3) 0.3859(12) 0.2924(6) 0.080 Uiso d R H

loop_
_atom_type_symbol
_atom_type_scat_dispersion_real
_atom_type_scat_dispersion_imag
_atom_type_scat_source
C 0.0033 0.0016 'International Tables Vol C Tables 4.2.6.8 and 6.1.1.4'
H 0.0 0.0 'International Tables Vol C Tables 4.2.6.8 and 6.1.1.4'
O 0.0106 0.0060 'International Tables Vol C Tables 4.2.6.8 and 6.1.1.4'
S 0.1246 0.1234 'International Tables Vol C Tables 4.2.6.8 and 6.1.1.4'
Cl 0.1484 0.1585 'International Tables Vol C Tables 4.2.6.8 and 6.1.1.4'

loop_
_geom_angle_atom_site_label_1
_geom_angle_atom_site_label_2
_geom_angle_atom_site_label_3
_geom_angle
_geom_angle_publ_flag
O(3) S(11) O(4) 118.8(3) no
O(3) S(11) C(10) 109.4(3) no
O(4) S(11) C(10) 107.6(3) no
O(3) S(11) C(12) 108.6(3) no
O(4) S(11) C(12) 107.4(3) no
C(10) S(11) C(12) 104.1(3) no
C(2) O(1) C(8') 120.0(6) no
C(6) O(5) C(18) 118.6(6) no
O(2) C(4) C(4') 121.5(8) no
O(2) C(4) C(3) 123.2(8) no
C(4') C(4) C(3) 115.3(7) no
C(2) C(3) C(9) 117.0(7) no
C(2) C(3) C(4) 119.3(8) no
C(9) C(3) C(4) 123.7(7) no
O(1) C(2) C(3) 124.6(8) no
C(8) C(8') O(1) 118.1(8) no
C(8) C(8') C(4') 122.4(8) no
O(1) C(8') C(4') 119.4(9) no
C(7) C(8) C(8') 120.6(8) no
C(8) C(7) C(6) 120.1(9) no
O(5) C(6) C(5) 116.3(7) no
O(5) C(6) C(7) 124.6(9) no
C(5) C(6) C(7) 119.0(9) no
C(6) C(5) C(4') 122.1(8) no
C(5) C(4') C(8') 115.7(8) no
C(5) C(4') C(4) 123.1(8) no
C(8') C(4') C(4) 121.2(8) no
C(10) C(9) C(3) 130.4(7) no
C(9) C(10) S(11) 122.1(6) no
C(17) C(12) C(13) 120.1(7) no
C(17) C(12) S(11) 119.4(5) no
C(13) C(12) S(11) 120.3(5) no
C(16) C(17) C(12) 119.6(6) no
C(15) C(16) C(17) 120.4(6) no
C(16) C(15) C(14) 120.2(7) no
C(16) C(15) Cl(2) 120.0(6) no
C(14) C(15) Cl2 119.7(6) no
C(13) C(14) C(15) 120.0(7) no
C(14) C(13) C(12) 119.6(6) no

loop_
_geom_bond_atom_site_label_1
_geom_bond_atom_site_label_2
_geom_bond_distance
_geom_bond_publ_flag
Cl(2) C(15) 1.711(8) yes
S(11) O(3) 1.442(5) yes
S(11) O(4) 1.450(4) yes
S(11) C(10) 1.698(8) yes
S(11) C(12) 1.763(7) yes
O(2) C(4) 1.228(7) yes
O(1) C(2) 1.336(9) yes
O(1) C(8') 1.382(9) yes
O(5) C(6) 1.360(9) yes
O(5) C(18) 1.431(11) yes
C(4) C(4') 1.446(10) yes
C(4) C(3) 1.457(10) yes
C(3) C(2) 1.357(9) yes
C(3) C(9) 1.446(10) yes
C(8') C(8) 1.369(10) yes
C(8') C(4') 1.406(10) yes
C(8) C(7) 1.345(10) yes
C(7) C(6) 1.401(10) yes
C(6) C(5) 1.384(11) yes
C(5) C(4') 1.401(10) yes
C(9) C(10) 1.324(9) yes
C(12) C(17) 1.383(8) yes
C(12) C(13) 1.385(8) yes
C(17) C(16) 1.372(9) yes
C(16) C(15) 1.368(9) yes
C(15) C(14) 1.379(9) yes
C(14) C(13) 1.376(9) yes

loop_
_cod_related_entry_id
_cod_related_entry_database
_cod_related_entry_code
1 ChemSpider 21186745
